data_7027076
loop_
_publ_author_name
'Chen, Bang-Lin'
'Mok, Kum-Fun'
'Ng, Siu-Choon'

_publ_section_title
;
 Structural diversity in silver(I) and gold(I) complexes with
 2,5-bis(diphenylphosphinomethyl)thiophene
;
_journal_issue 23
_journal_name_full 'Journal of the Chemical Society, Dalton Transactions'
_journal_page_first 4035
_journal_paper_doi 10.1039/a806503i
_journal_year 1998
_chemical_formula_sum 'C30 H26 Au2 P2 S2'
_chemical_formula_weight 906.50
_chemical_name_systematic
; 
 ? 
;
_space_group_IT_number 2
_symmetry_cell_setting triclinic
_symmetry_space_group_name_Hall '-P 1'
_symmetry_space_group_name_H-M 'P -1'
_atom_sites_solution_hydrogens geom
_atom_sites_solution_primary direct
_atom_sites_solution_secondary difmap
_audit_creation_method SHELXL
_cell_angle_alpha 104.152(1)
_cell_angle_beta 94.140(1)
_cell_angle_gamma 91.435(1)
_cell_formula_units_Z 2
_cell_length_a 9.2063(2)
_cell_length_b 11.0749(3)
_cell_length_c 14.5370(4)
_cell_measurement_temperature 293(2)
_cell_volume 1432.04(6)
_computing_cell_refinement 'Siemens XSCANS'
_computing_data_collection 'Siemens XSCANS'
_computing_data_reduction 'Siemens SHELXTL'
_computing_molecular_graphics 'Siemens SHELXTL'
_computing_publication_material 'Siemens SHELXTL'
_computing_structure_refinement 'SHELXL-93 (Sheldrick, 1993)'
_computing_structure_solution 'SHELXS-86 (Sheldrick, 1990)'
_diffrn_ambient_temperature 293(2)
_diffrn_measurement_device 'Siemens P4'
_diffrn_measurement_method '\w scans'
_diffrn_radiation_monochromator graphite
_diffrn_radiation_source 'fine-focus sealed tube'
_diffrn_radiation_type MoK\a
_diffrn_radiation_wavelength 0.71073
_diffrn_reflns_av_R_equivalents 0.0225
_diffrn_reflns_av_sigmaI/netI 0.0445
_diffrn_reflns_limit_h_max 11
_diffrn_reflns_limit_h_min -9
_diffrn_reflns_limit_k_max 13
_diffrn_reflns_limit_k_min -13
_diffrn_reflns_limit_l_max 17
_diffrn_reflns_limit_l_min -18
_diffrn_reflns_number 8144
_diffrn_reflns_theta_max 26.38
_diffrn_reflns_theta_min 1.90
_exptl_absorpt_coefficient_mu 10.509
_exptl_absorpt_correction_T_max 0.894
_exptl_absorpt_correction_T_min 0.486
_exptl_absorpt_correction_type SADABS
_exptl_crystal_colour Colourless
_exptl_crystal_density_diffrn 2.102
_exptl_crystal_description Prism
_exptl_crystal_F_000 852
_exptl_crystal_size_max 0.28
_exptl_crystal_size_mid 0.12
_exptl_crystal_size_min 0.10
_refine_diff_density_max 0.951
_refine_diff_density_min -1.497
_refine_diff_density_rms 0.152
_refine_ls_extinction_method none
_refine_ls_goodness_of_fit_all 0.969
_refine_ls_goodness_of_fit_obs 1.016
_refine_ls_matrix_type full
_refine_ls_number_parameters 325
_refine_ls_number_reflns 5599
_refine_ls_number_restraints 0
_refine_ls_restrained_S_all 0.969
_refine_ls_restrained_S_obs 1.016
_refine_ls_R_factor_all 0.0373
_refine_ls_R_factor_obs 0.0293
_refine_ls_shift/esd_max 0.001
_refine_ls_shift/esd_mean 0.000
_refine_ls_structure_factor_coef Fsqd
_refine_ls_weighting_details 'w=1/[\s^2^(Fo^2^)+(0.0352P)^2^+0.0000P] where P=(Fo^2^+2Fc^2^)/3'
_refine_ls_weighting_scheme calc
_refine_ls_wR_factor_all 0.0712
_refine_ls_wR_factor_obs 0.0681
_reflns_number_observed 4706
_reflns_number_total 5599
_reflns_observed_criterion >2sigma(I)
_cod_data_source_file 806503isup1.cif
_cod_data_source_block mkf61
_cod_depositor_comments
;
The following automatic conversions were performed:

'_symmetry_cell_setting' value 'Triclinic' changed to 'triclinic'
according to /home/saulius/struct/CIF-dictionaries/cif_core.dic
dictionary named 'cif_core.dic' version 2.4.2 from 2011-04-26.

Automatic conversion script
Id: cif_fix_values 1891 2012-01-12 08:04:46Z andrius 

The following automatic conversions were performed:

'_refine_ls_weighting_scheme' value 'calc
w=1/[\s^2^(Fo^2^)+(0.0352P)^2^+0.0000P] where P=(Fo^2^+2Fc^2^)/3' was
changed to 'calc'. New tag '_refine_ls_weighting_details' was
created. The value of the new tag was set to
'w=1/[\s^2^(Fo^2^)+(0.0352P)^2^+0.0000P] where P=(Fo^2^+2Fc^2^)/3'.

Automatic conversion script
Id: cif_fix_values 3143 2015-03-26 13:38:13Z robertas 
;
_cod_original_sg_symbol_H-M P(-1)
_cod_database_code 7027076

loop_
_symmetry_equiv_pos_as_xyz
'x, y, z'
'-x, -y, -z'

loop_
_atom_site_aniso_label
_atom_site_aniso_U_11
_atom_site_aniso_U_22
_atom_site_aniso_U_33
_atom_site_aniso_U_23
_atom_site_aniso_U_13
_atom_site_aniso_U_12
Au1 0.04232(13) 0.02813(11) 0.03974(13) 0.00729(9) 0.00435(9) 0.00131(9)
Au2 0.02896(11) 0.03487(12) 0.04460(13) 0.00501(9) 0.00437(9) 0.00210(8)
P1 0.0468(8) 0.0280(7) 0.0365(7) 0.0055(6) 0.0022(6) 0.0038(6)
P2 0.0281(6) 0.0365(7) 0.0422(8) 0.0048(6) 0.0036(6) 0.0028(6)
S1 0.0548(9) 0.0352(7) 0.0437(8) 0.0101(6) 0.0092(7) 0.0077(6)
S2 0.0300(6) 0.0284(7) 0.0643(9) 0.0038(6) 0.0080(6) -0.0027(5)
C1 0.055(4) 0.029(3) 0.035(3) 0.005(2) 0.008(3) 0.009(3)
C2 0.062(5) 0.079(5) 0.053(4) -0.008(4) -0.007(3) 0.014(4)
C3 0.050(4) 0.146(9) 0.057(5) -0.004(5) -0.002(4) 0.033(5)
C4 0.093(6) 0.086(6) 0.052(4) 0.010(4) 0.016(4) 0.045(5)
C5 0.086(6) 0.051(4) 0.041(4) 0.000(3) 0.011(3) 0.010(4)
C6 0.064(4) 0.052(4) 0.043(3) 0.005(3) 0.011(3) -0.002(3)
C7 0.043(3) 0.036(3) 0.039(3) 0.010(2) -0.002(2) -0.004(2)
C8 0.061(4) 0.032(3) 0.063(4) 0.014(3) 0.002(3) 0.004(3)
C9 0.075(5) 0.050(4) 0.076(5) 0.029(4) 0.000(4) -0.003(4)
C10 0.092(6) 0.069(5) 0.072(5) 0.042(4) -0.006(5) -0.015(5)
C11 0.123(8) 0.090(6) 0.058(5) 0.032(4) 0.025(5) 0.001(6)
C12 0.094(6) 0.049(4) 0.051(4) 0.015(3) 0.021(4) 0.008(4)
C13 0.057(4) 0.033(3) 0.042(3) 0.002(2) -0.003(3) 0.002(3)
C14 0.042(3) 0.032(3) 0.043(3) 0.005(2) -0.001(2) 0.004(2)
C15 0.058(4) 0.029(3) 0.064(4) 0.007(3) 0.010(3) -0.004(3)
C16 0.052(4) 0.051(4) 0.057(4) 0.009(3) 0.012(3) -0.009(3)
C17 0.035(3) 0.043(3) 0.038(3) 0.004(2) 0.001(2) -0.001(2)
C18 0.036(3) 0.047(3) 0.045(3) 0.001(3) 0.000(2) 0.004(3)
C19 0.034(3) 0.042(3) 0.049(3) 0.013(3) -0.001(2) 0.002(2)
C20 0.069(5) 0.061(4) 0.064(4) 0.017(4) 0.006(4) 0.017(4)
C21 0.070(5) 0.073(5) 0.101(6) 0.048(5) -0.013(5) 0.004(4)
C22 0.084(6) 0.092(6) 0.085(6) 0.055(5) -0.014(5) -0.013(5)
C23 0.104(8) 0.127(8) 0.088(6) 0.059(6) 0.041(6) 0.020(7)
C24 0.079(5) 0.086(6) 0.081(5) 0.045(5) 0.030(4) 0.029(5)
C25 0.030(3) 0.036(3) 0.037(3) 0.006(2) 0.008(2) 0.004(2)
C26 0.033(3) 0.051(4) 0.053(4) 0.003(3) 0.001(3) -0.002(3)
C27 0.046(4) 0.056(4) 0.066(4) 0.002(3) 0.008(3) 0.021(3)
C28 0.057(4) 0.041(4) 0.081(5) 0.005(3) 0.016(4) 0.011(3)
C29 0.051(4) 0.042(4) 0.102(6) -0.009(4) 0.001(4) -0.004(3)
C30 0.050(4) 0.040(3) 0.078(5) 0.002(3) -0.006(3) 0.009(3)

loop_
_atom_site_label
_atom_site_type_symbol
_atom_site_fract_x
_atom_site_fract_y
_atom_site_fract_z
_atom_site_U_iso_or_equiv
_atom_site_thermal_displace_type
_atom_site_occupancy
_atom_site_calc_flag
_atom_site_refinement_flags
Au1 Au 0.31618(2) 0.00093(2) 0.346157(15) 0.03687(7) Uani 1 d .
Au2 Au 0.49146(2) -0.19960(2) 0.213148(15) 0.03690(7) Uani 1 d .
P1 P 0.3766(2) 0.20146(13) 0.42221(10) 0.0376(3) Uani 1 d .
P2 P 0.72242(15) -0.20573(13) 0.16816(10) 0.0364(3) Uani 1 d .
S1 S 0.6949(2) 0.00454(13) 0.40523(10) 0.0442(3) Uani 1 d .
S2 S 0.25823(15) -0.19839(12) 0.25886(11) 0.0421(3) Uani 1 d .
C1 C 0.2597(7) 0.2816(5) 0.5119(4) 0.0400(13) Uani 1 d .
C2 C 0.1109(8) 0.2569(7) 0.4971(5) 0.069(2) Uani 1 d .
H2A H 0.0733(8) 0.1932(7) 0.4459(5) 0.083 Uiso 1 calc R
C3 C 0.0179(9) 0.3255(9) 0.5571(5) 0.090(3) Uani 1 d .
H3A H -0.0821(9) 0.3085(9) 0.5459(5) 0.107 Uiso 1 calc R
C4 C 0.0706(10) 0.4169(8) 0.6319(5) 0.077(2) Uani 1 d .
H4A H 0.0064(10) 0.4642(8) 0.6709(5) 0.093 Uiso 1 calc R
C5 C 0.2168(9) 0.4413(6) 0.6513(5) 0.061(2) Uani 1 d .
H5A H 0.2523(9) 0.5035(6) 0.7041(5) 0.073 Uiso 1 calc R
C6 C 0.3135(8) 0.3721(6) 0.5911(4) 0.054(2) Uani 1 d .
H6A H 0.4136(8) 0.3872(6) 0.6045(4) 0.064 Uiso 1 calc R
C7 C 0.3733(6) 0.2979(5) 0.3370(4) 0.0394(12) Uani 1 d .
C8 C 0.3239(8) 0.4185(5) 0.3574(5) 0.052(2) Uani 1 d .
H8A H 0.2903(8) 0.4527(5) 0.4166(5) 0.062 Uiso 1 calc R
C9 C 0.3243(9) 0.4874(7) 0.2909(6) 0.065(2) Uani 1 d .
H9A H 0.2892(9) 0.5672(7) 0.3055(6) 0.078 Uiso 1 calc R
C10 C 0.3740(10) 0.4425(8) 0.2057(6) 0.075(2) Uani 1 d .
H10A H 0.3737(10) 0.4912(8) 0.1618(6) 0.090 Uiso 1 calc R
C11 C 0.4266(12) 0.3220(9) 0.1823(6) 0.087(3) Uani 1 d .
H11A H 0.4640(12) 0.2905(9) 0.1239(6) 0.104 Uiso 1 calc R
C12 C 0.4215(9) 0.2503(6) 0.2493(5) 0.063(2) Uani 1 d .
H12A H 0.4514(9) 0.1687(6) 0.2338(5) 0.076 Uiso 1 calc R
C13 C 0.5659(7) 0.2280(5) 0.4801(4) 0.0461(14) Uani 1 d .
H13A H 0.5918(7) 0.3165(5) 0.4971(4) 0.055 Uiso 1 calc R
H13B H 0.5707(7) 0.1991(5) 0.5380(4) 0.055 Uiso 1 calc R
C14 C 0.6710(6) 0.1609(5) 0.4153(4) 0.0402(13) Uani 1 d .
C15 C 0.7529(7) 0.2027(5) 0.3552(5) 0.051(2) Uani 1 d .
H15A H 0.7566(7) 0.2853(5) 0.3513(5) 0.061 Uiso 1 calc R
C16 C 0.8327(7) 0.1083(6) 0.2985(5) 0.054(2) Uani 1 d .
H16A H 0.8938(7) 0.1230(6) 0.2537(5) 0.065 Uiso 1 calc R
C17 C 0.8112(6) -0.0049(5) 0.3159(4) 0.0400(12) Uani 1 d .
C18 C 0.8606(6) -0.1297(6) 0.2645(4) 0.0448(13) Uani 1 d .
H18A H 0.8758(6) -0.1818(6) 0.3089(4) 0.054 Uiso 1 calc R
H18B H 0.9525(6) -0.1192(6) 0.2380(4) 0.054 Uiso 1 calc R
C19 C 0.7502(6) -0.1275(5) 0.0741(4) 0.0418(13) Uani 1 d .
C20 C 0.6758(9) -0.0228(7) 0.0691(5) 0.064(2) Uani 1 d .
H20A H 0.6097(9) 0.0067(7) 0.1139(5) 0.077 Uiso 1 calc R
C21 C 0.6965(10) 0.0400(8) -0.0011(7) 0.078(2) Uani 1 d .
H21A H 0.6446(10) 0.1105(8) -0.0028(7) 0.093 Uiso 1 calc R
C22 C 0.7913(10) -0.0010(9) -0.0664(6) 0.083(3) Uani 1 d .
H22A H 0.8078(10) 0.0426(9) -0.1121(6) 0.099 Uiso 1 calc R
C23 C 0.8641(11) -0.1079(10) -0.0654(7) 0.098(3) Uani 1 d .
H23A H 0.9260(11) -0.1389(10) -0.1126(7) 0.118 Uiso 1 calc R
C24 C 0.8453(9) -0.1700(8) 0.0061(6) 0.076(2) Uani 1 d .
H24A H 0.8975(9) -0.2405(8) 0.0076(6) 0.092 Uiso 1 calc R
C25 C 0.7810(6) -0.3638(5) 0.1235(4) 0.0343(11) Uani 1 d .
C26 C 0.9216(6) -0.3990(6) 0.1402(4) 0.0478(14) Uani 1 d .
H26A H 0.9924(6) -0.3395(6) 0.1729(4) 0.057 Uiso 1 calc R
C27 C 0.9581(7) -0.5220(6) 0.1089(5) 0.058(2) Uani 1 d .
H27A H 1.0525(7) -0.5451(6) 0.1213(5) 0.070 Uiso 1 calc R
C28 C 0.8550(8) -0.6091(6) 0.0599(5) 0.061(2) Uani 1 d .
H28A H 0.8791(8) -0.6919(6) 0.0395(5) 0.073 Uiso 1 calc R
C29 C 0.7146(8) -0.5749(6) 0.0401(6) 0.070(2) Uani 1 d .
H29A H 0.6451(8) -0.6336(6) 0.0046(6) 0.084 Uiso 1 calc R
C30 C 0.6798(8) -0.4538(6) 0.0736(5) 0.059(2) Uani 1 d .
H30A H 0.5847(8) -0.4314(6) 0.0623(5) 0.070 Uiso 1 calc R

loop_
_atom_type_symbol
_atom_type_description
_atom_type_scat_dispersion_real
_atom_type_scat_dispersion_imag
_atom_type_scat_source
C C 0.0033 0.0016 'International Tables Vol C Tables 4.2.6.8 and 6.1.1.4'
H H 0.0000 0.0000 'International Tables Vol C Tables 4.2.6.8 and 6.1.1.4'
P P 0.1023 0.0942 'International Tables Vol C Tables 4.2.6.8 and 6.1.1.4'
S S 0.1246 0.1234 'International Tables Vol C Tables 4.2.6.8 and 6.1.1.4'
Au Au -2.0133 8.8022 'International Tables Vol C Tables 4.2.6.8 and 6.1.1.4'

loop_
_geom_angle_atom_site_label_1
_geom_angle_atom_site_label_2
_geom_angle_atom_site_label_3
_geom_angle
P1 Au1 S2 175.77(5)
P1 Au1 Au2 130.86(4)
S2 Au1 Au2 46.93(3)
P2 Au2 S2 178.59(5)
P2 Au2 Au1 134.25(4)
S2 Au2 Au1 46.85(3)
C7 P1 C1 103.4(3)
C7 P1 C13 103.6(3)
C1 P1 C13 105.7(3)
C7 P1 Au1 110.0(2)
C1 P1 Au1 118.2(2)
C13 P1 Au1 114.4(2)
C19 P2 C25 105.3(3)
C19 P2 C18 104.0(3)
C25 P2 C18 105.8(2)
C19 P2 Au2 113.9(2)
C25 P2 Au2 113.1(2)
C18 P2 Au2 113.9(2)
C14 S1 C17 92.6(3)
Au1 S2 Au2 86.22(5)
C6 C1 C2 118.6(6)
C6 C1 P1 122.3(5)
C2 C1 P1 118.9(5)
C3 C2 C1 120.7(7)
C4 C3 C2 120.4(8)
C3 C4 C5 120.9(7)
C4 C5 C6 119.6(6)
C1 C6 C5 119.7(7)
C12 C7 C8 118.3(6)
C12 C7 P1 118.8(5)
C8 C7 P1 122.8(5)
C9 C8 C7 120.5(7)
C10 C9 C8 121.6(7)
C9 C10 C11 119.9(7)
C12 C11 C10 118.3(8)
C7 C12 C11 121.2(7)
C14 C13 P1 110.8(4)
C15 C14 C13 129.4(5)
C15 C14 S1 110.4(4)
C13 C14 S1 120.2(4)
C14 C15 C16 113.5(5)
C17 C16 C15 113.3(6)
C16 C17 C18 129.8(6)
C16 C17 S1 110.2(4)
C18 C17 S1 119.7(4)
C17 C18 P2 110.0(4)
C24 C19 C20 117.8(6)
C24 C19 P2 121.6(5)
C20 C19 P2 120.6(5)
C19 C20 C21 121.9(7)
C22 C21 C20 120.1(7)
C21 C22 C23 119.6(8)
C22 C23 C24 120.4(9)
C19 C24 C23 120.2(7)
C30 C25 C26 118.1(5)
C30 C25 P2 118.7(4)
C26 C25 P2 123.2(4)
C25 C26 C27 120.7(6)
C28 C27 C26 119.7(6)
C27 C28 C29 120.4(6)
C30 C29 C28 118.9(7)
C29 C30 C25 122.1(6)

loop_
_geom_bond_atom_site_label_1
_geom_bond_atom_site_label_2
_geom_bond_distance
Au1 P1 2.2610(14)
Au1 S2 2.2894(14)
Au1 Au2 3.1313(3)
Au2 P2 2.2672(14)
Au2 S2 2.2924(14)
P1 C7 1.822(6)
P1 C1 1.825(6)
P1 C13 1.863(6)
P2 C19 1.818(6)
P2 C25 1.821(5)
P2 C18 1.845(6)
S1 C14 1.723(5)
S1 C17 1.727(6)
C1 C6 1.380(8)
C1 C2 1.381(10)
C2 C3 1.374(10)
C3 C4 1.342(11)
C4 C5 1.362(11)
C5 C6 1.401(9)
C7 C12 1.365(8)
C7 C8 1.391(8)
C8 C9 1.370(9)
C9 C10 1.335(10)
C10 C11 1.402(12)
C11 C12 1.402(10)
C13 C14 1.483(8)
C14 C15 1.350(8)
C15 C16 1.420(8)
C16 C17 1.351(8)
C17 C18 1.500(8)
C19 C24 1.373(9)
C19 C20 1.375(8)
C20 C21 1.389(10)
C21 C22 1.340(12)
C22 C23 1.378(12)
C23 C24 1.398(10)
C25 C30 1.374(8)
C25 C26 1.384(7)
C26 C27 1.385(8)
C27 C28 1.364(10)
C28 C29 1.386(10)
C29 C30 1.366(9)
